data_4347583
loop_
_publ_author_name
'Presa, Andreu'
'Barrios, Leon\'i'
'Cirera, Jordi'
'Korrodi-Greg\'orio, Lu\'is'
'P\'erez-Tom\'as, Ricardo'
'Teat, Simon J.'
'Gamez, Patrick'

_publ_section_title
;
 Non-Switching 1,2-Dithienylethene-based Diplatinum(II) Complex Showing
 High Cytotoxicity.
;
_journal_issue 11
_journal_name_full 'Inorganic chemistry'
_journal_page_first 5356
_journal_page_last 5364
_journal_paper_doi 10.1021/acs.inorgchem.6b00362
_journal_volume 55
_journal_year 2016
_chemical_formula_sum 'C27 H36 Cl4 N4 O2 Pt2 S4'
_chemical_formula_weight 1108.82
_space_group_crystal_system triclinic
_space_group_IT_number 2
_space_group_name_Hall '-P 1'
_space_group_name_H-M_alt 'P -1'
_atom_sites_solution_hydrogens geom
_atom_sites_solution_primary 'Intrinsic phasing'
_atom_sites_solution_secondary difmap
_audit_creation_method SHELXL-2014/7
_cell_angle_alpha 109.263(10)
_cell_angle_beta 90.811(10)
_cell_angle_gamma 101.450(10)
_cell_formula_units_Z 4
_cell_length_a 13.3390(17)
_cell_length_b 16.241(3)
_cell_length_c 17.767(3)
_cell_measurement_reflns_used 6903
_cell_measurement_temperature 100(2)
_cell_measurement_theta_max 22.794
_cell_measurement_theta_min 2.493
_cell_volume 3548.0(10)
_computing_cell_refinement 'Bruker SAINT v8.34a'
_computing_data_collection 'Bruker APEX 2'
_computing_data_reduction 'Bruker SAINT v8.34a'
_computing_molecular_graphics 'Bruker SHELXTL'
_computing_publication_material 'Bruker SHELXTL & local programs'
_computing_structure_refinement 'SHELXL-2014/7 (Sheldrick, 2014)'
_computing_structure_solution 'Bruker SHELXT 2014/4'
_diffrn_ambient_temperature 100(2)
_diffrn_detector_area_resol_mean 10.42
_diffrn_measured_fraction_theta_full 0.982
_diffrn_measured_fraction_theta_max 0.982
_diffrn_measurement_device_type 'Bruker D8 with PHOTON 100 detector'
_diffrn_measurement_method '\w/\q shutterless scans'
_diffrn_radiation_type synchrotron
_diffrn_radiation_wavelength 0.7749
_diffrn_reflns_av_R_equivalents 0.1560
_diffrn_reflns_av_unetI/netI 0.0980
_diffrn_reflns_Laue_measured_fraction_full 0.982
_diffrn_reflns_Laue_measured_fraction_max 0.982
_diffrn_reflns_limit_h_max 13
_diffrn_reflns_limit_h_min -13
_diffrn_reflns_limit_k_max 15
_diffrn_reflns_limit_k_min -16
_diffrn_reflns_limit_l_max 17
_diffrn_reflns_limit_l_min 0
_diffrn_reflns_number 43733
_diffrn_reflns_point_group_measured_fraction_full 0.982
_diffrn_reflns_point_group_measured_fraction_max 0.982
_diffrn_reflns_theta_full 22.829
_diffrn_reflns_theta_max 22.829
_diffrn_reflns_theta_min 2.303
_diffrn_source 'Advanced Light Source station 11.3.1'
_exptl_absorpt_coefficient_mu 10.481
_exptl_absorpt_correction_T_max 0.679
_exptl_absorpt_correction_T_min 0.224
_exptl_absorpt_correction_type multi-scan
_exptl_absorpt_process_details 'SADABS 2014/5 Bruker AXS Madison WI USA'
_exptl_crystal_colour colourless
_exptl_crystal_density_diffrn 2.076
_exptl_crystal_description plate
_exptl_crystal_F_000 2120
_exptl_crystal_size_max 0.250
_exptl_crystal_size_mid 0.150
_exptl_crystal_size_min 0.040
_refine_diff_density_max 5.846
_refine_diff_density_min -2.664
_refine_diff_density_rms 0.457
_refine_ls_extinction_method none
_refine_ls_goodness_of_fit_ref 1.040
_refine_ls_hydrogen_treatment constr
_refine_ls_matrix_type full
_refine_ls_number_parameters 442
_refine_ls_number_reflns 8076
_refine_ls_number_restraints 6
_refine_ls_restrained_S_all 1.039
_refine_ls_R_factor_all 0.1513
_refine_ls_R_factor_gt 0.1163
_refine_ls_shift/su_max 0.000
_refine_ls_shift/su_mean 0.000
_refine_ls_structure_factor_coef Fsqd
_refine_ls_weighting_details 'w=1/[\s^2^(Fo^2^)+(0.1746P)^2^+410.0808P] where P=(Fo^2^+2Fc^2^)/3'
_refine_ls_weighting_scheme calc
_refine_ls_wR_factor_gt 0.3008
_refine_ls_wR_factor_ref 0.3369
_reflns_Friedel_coverage 0.000
_reflns_number_gt 6142
_reflns_number_total 8076
_reflns_threshold_expression 'I > 2\s(I)'
_cod_data_source_file ic6b00362_si_002.cif
_cod_data_source_block twin5
_cod_database_code 4347583
_shelx_shelxl_version_number 2014/7
_shelx_space_group_comment
;
The symmetry employed for this shelxl refinement is uniquely defined
by the following loop, which should always be used as a source of
symmetry information in preference to the above space-group names.
They are only intended as comments.
;
_shelx_estimated_absorpt_t_min 0.179
_shelx_estimated_absorpt_t_max 0.679

loop_
_space_group_symop_operation_xyz
'x, y, z'
'-x, -y, -z'

loop_
_atom_site_label
_atom_site_type_symbol
_atom_site_fract_x
_atom_site_fract_y
_atom_site_fract_z
_atom_site_U_iso_or_equiv
_atom_site_adp_type
_atom_site_occupancy
_atom_site_site_symmetry_order
_atom_site_calc_flag
_atom_site_refinement_flags_posn
_atom_site_refinement_flags_adp
Pt1 Pt 0.82132(15) 0.83520(14) 0.46939(12) 0.0317(6) Uani 1 1 d . .
Cl1 Cl 0.7726(11) 0.7828(12) 0.3352(10) 0.057(4) Uani 1 1 d . .
Cl2 Cl 0.8759(10) 0.8868(9) 0.6046(8) 0.041(4) Uani 1 1 d . .
N1 N 0.965(3) 0.825(2) 0.444(2) 0.027(10) Uiso 1 1 d . .
C1 C 1.034(4) 0.884(3) 0.429(3) 0.033(13) Uiso 1 1 d . .
H1A H 1.0254 0.9413 0.4313 0.039 Uiso 1 1 calc R U
C2 C 1.123(4) 0.853(3) 0.411(3) 0.029(12) Uiso 1 1 d . .
H2A H 1.1854 0.8864 0.4011 0.035 Uiso 1 1 calc R U
N2 N 1.106(3) 0.766(3) 0.409(3) 0.031(10) Uiso 1 1 d . .
C3 C 1.004(4) 0.749(3) 0.428(3) 0.034(13) Uiso 1 1 d D .
C4 C 1.175(4) 0.709(3) 0.402(3) 0.032(13) Uiso 1 1 d . .
H4A H 1.1381 0.6506 0.4024 0.048 Uiso 1 1 calc R U
H4B H 1.2075 0.7011 0.3514 0.048 Uiso 1 1 calc R U
H4C H 1.2284 0.7352 0.4467 0.048 Uiso 1 1 calc R U
C5 C 0.949(4) 0.662(3) 0.438(3) 0.038(13) Uiso 1 1 d D .
S1 S 0.9436(13) 0.5637(10) 0.3619(10) 0.054(4) Uiso 1 1 d . .
C6 C 0.909(3) 0.655(3) 0.504(3) 0.021(11) Uiso 1 1 d . .
H6A H 0.9092 0.7037 0.5515 0.025 Uiso 1 1 calc R U
C7 C 0.865(4) 0.564(3) 0.492(3) 0.024(11) Uiso 1 1 d D .
C8 C 0.875(4) 0.507(3) 0.419(3) 0.039(14) Uiso 1 1 d . .
C9 C 0.851(5) 0.412(4) 0.394(4) 0.048(16) Uiso 1 1 d . .
H9A H 0.8651 0.3872 0.3381 0.072 Uiso 1 1 calc R U
H9B H 0.8934 0.3929 0.4277 0.072 Uiso 1 1 calc R U
H9C H 0.7783 0.3913 0.3997 0.072 Uiso 1 1 calc R U
C10 C 0.814(4) 0.534(3) 0.558(3) 0.040(14) Uiso 1 1 d D .
C11 C 0.851(4) 0.573(3) 0.646(3) 0.037(13) Uiso 1 1 d . .
H11C H 0.9218 0.5664 0.6536 0.044 Uiso 1 1 calc R U
H11D H 0.8500 0.6377 0.6665 0.044 Uiso 1 1 calc R U
C12 C 0.783(5) 0.526(4) 0.688(4) 0.049(16) Uiso 1 1 d . .
H12B H 0.7593 0.5685 0.7354 0.059 Uiso 1 1 calc R U
H12C H 0.8169 0.4863 0.7064 0.059 Uiso 1 1 calc R U
C13 C 0.688(4) 0.470(3) 0.621(3) 0.035(13) Uiso 1 1 d . .
H13A H 0.6777 0.4052 0.6126 0.042 Uiso 1 1 calc R U
H13B H 0.6239 0.4895 0.6375 0.042 Uiso 1 1 calc R U
C14 C 0.715(5) 0.486(4) 0.548(3) 0.056(17) Uiso 1 1 d D .
C15 C 0.649(4) 0.442(3) 0.469(3) 0.034(13) Uiso 1 1 d D .
C16 C 0.602(4) 0.348(3) 0.442(3) 0.037(13) Uiso 1 1 d . .
H16A H 0.6061 0.3096 0.4719 0.044 Uiso 1 1 calc R U
C17 C 0.554(4) 0.322(3) 0.373(3) 0.037(13) Uiso 1 1 d D .
S2 S 0.5510(12) 0.4104(10) 0.3376(10) 0.046(4) Uani 1 1 d . .
C18 C 0.622(4) 0.486(3) 0.420(3) 0.034(13) Uiso 1 1 d . .
C19 C 0.649(5) 0.578(4) 0.428(4) 0.051(16) Uiso 1 1 d . .
H19A H 0.6161 0.5874 0.3823 0.077 Uiso 1 1 calc R U
H19B H 0.6261 0.6143 0.4777 0.077 Uiso 1 1 calc R U
H19C H 0.7237 0.5963 0.4285 0.077 Uiso 1 1 calc R U
C20 C 0.488(4) 0.231(3) 0.322(3) 0.027(12) Uiso 1 1 d D .
N3 N 0.517(4) 0.154(3) 0.303(3) 0.043(12) Uiso 1 1 d . .
C21 C 0.441(5) 0.086(4) 0.267(4) 0.047(16) Uiso 1 1 d . .
H21A H 0.4418 0.0241 0.2481 0.056 Uiso 1 1 calc R U
C22 C 0.356(3) 0.129(3) 0.263(3) 0.018(11) Uiso 1 1 d . .
H22F H 0.2886 0.0986 0.2399 0.021 Uiso 1 1 calc R U
N4 N 0.385(3) 0.211(3) 0.295(3) 0.036(11) Uiso 1 1 d . .
C23 C 0.325(4) 0.285(3) 0.321(3) 0.041(14) Uiso 1 1 d . .
H23A H 0.3720 0.3428 0.3440 0.061 Uiso 1 1 calc R U
H23B H 0.2838 0.2841 0.2743 0.061 Uiso 1 1 calc R U
H23C H 0.2786 0.2742 0.3609 0.061 Uiso 1 1 calc R U
Pt2 Pt 0.66466(15) 0.14248(14) 0.32139(13) 0.0321(6) Uani 1 1 d . .
Cl3 Cl 0.7018(11) 0.1836(10) 0.2122(10) 0.052(4) Uani 1 1 d . .
Cl4 Cl 0.6178(9) 0.0935(10) 0.4275(9) 0.046(4) Uani 1 1 d . .
S3 S 0.6629(9) 0.8443(9) 0.5027(8) 0.035(3) Uani 1 1 d . .
O1 O 0.616(3) 0.782(2) 0.542(2) 0.034(9) Uiso 1 1 d . .
C24 C 0.661(4) 0.954(3) 0.555(3) 0.033(13) Uiso 1 1 d . .
H24A H 0.6941 0.9920 0.5248 0.049 Uiso 1 1 calc R U
H24B H 0.5901 0.9607 0.5611 0.049 Uiso 1 1 calc R U
H24C H 0.6987 0.9727 0.6074 0.049 Uiso 1 1 calc R U
C25 C 0.575(4) 0.834(4) 0.424(3) 0.043(14) Uiso 1 1 d . .
H25C H 0.6040 0.8744 0.3959 0.064 Uiso 1 1 calc R U
H25D H 0.5606 0.7720 0.3867 0.064 Uiso 1 1 calc R U
H25E H 0.5111 0.8484 0.4456 0.064 Uiso 1 1 calc R U
S4 S 0.8254(10) 0.1365(9) 0.3496(9) 0.036(3) Uani 1 1 d . .
O2 O 0.874(3) 0.209(2) 0.422(2) 0.039(9) Uiso 1 1 d . .
C26 C 0.905(5) 0.138(4) 0.270(4) 0.061(18) Uiso 1 1 d . .
H26A H 0.8742 0.0900 0.2212 0.091 Uiso 1 1 calc R U
H26B H 0.9128 0.1958 0.2620 0.091 Uiso 1 1 calc R U
H26C H 0.9731 0.1300 0.2844 0.091 Uiso 1 1 calc R U
C27 C 0.836(5) 0.033(4) 0.355(4) 0.050(16) Uiso 1 1 d . .
H27A H 0.8024 -0.0146 0.3055 0.074 Uiso 1 1 calc R U
H27B H 0.9084 0.0310 0.3602 0.074 Uiso 1 1 calc R U
H27C H 0.8022 0.0239 0.4008 0.074 Uiso 1 1 calc R U
Pt3 Pt 0.34607(15) 0.84618(14) 0.17857(12) 0.0302(6) Uani 1 1 d . .
Cl5 Cl 0.3164(10) 0.8757(9) 0.0632(9) 0.043(3) Uani 1 1 d . .
Cl6 Cl 0.3709(9) 0.8225(11) 0.2975(9) 0.046(4) Uani 1 1 d . .
N5 N 0.197(3) 0.843(3) 0.199(2) 0.028(10) Uiso 1 1 d . .
C28 C 0.158(4) 0.914(3) 0.239(3) 0.030(12) Uiso 1 1 d . .
H28A H 0.1952 0.9738 0.2601 0.036 Uiso 1 1 calc R U
C29 C 0.055(4) 0.883(3) 0.243(3) 0.024(12) Uiso 1 1 d . .
H29A H 0.0097 0.9197 0.2670 0.029 Uiso 1 1 calc R U
N6 N 0.030(3) 0.799(3) 0.209(3) 0.039(11) Uiso 1 1 d . .
C30 C 0.128(4) 0.771(3) 0.177(3) 0.034(13) Uiso 1 1 d . .
C31 C -0.068(4) 0.732(3) 0.183(3) 0.041(14) Uiso 1 1 d . .
H31A H -0.0528 0.6727 0.1589 0.062 Uiso 1 1 calc R U
H31B H -0.1080 0.7339 0.2284 0.062 Uiso 1 1 calc R U
H31C H -0.1065 0.7456 0.1425 0.062 Uiso 1 1 calc R U
C32 C 0.128(4) 0.674(3) 0.132(3) 0.039(14) Uiso 1 1 d . .
S5 S 0.0850(11) 0.5914(10) 0.1644(10) 0.049(4) Uani 1 1 d . .
C33 C 0.170(4) 0.653(3) 0.060(3) 0.027(12) Uiso 1 1 d . .
H33A H 0.1929 0.6932 0.0323 0.033 Uiso 1 1 calc R U
C34 C 0.172(4) 0.560(3) 0.034(3) 0.034(13) Uiso 1 1 d . .
C35 C 0.124(5) 0.512(4) 0.082(4) 0.046(15) Uiso 1 1 d . .
C36 C 0.100(4) 0.418(3) 0.072(3) 0.034(13) Uiso 1 1 d . .
H36A H 0.0665 0.4092 0.1183 0.051 Uiso 1 1 calc R U
H36B H 0.0537 0.3853 0.0233 0.051 Uiso 1 1 calc R U
H36C H 0.1634 0.3953 0.0671 0.051 Uiso 1 1 calc R U
C37 C 0.219(4) 0.519(3) -0.039(3) 0.029(12) Uiso 1 1 d . .
C38 C 0.199(6) 0.539(5) -0.112(4) 0.07(2) Uiso 1 1 d . .
H38A H 0.2247 0.6026 -0.1043 0.084 Uiso 1 1 calc R U
H38B H 0.1243 0.5221 -0.1295 0.084 Uiso 1 1 calc R U
C39 C 0.258(4) 0.480(3) -0.172(3) 0.034(13) Uiso 1 1 d . .
H39A H 0.3078 0.5172 -0.1948 0.041 Uiso 1 1 calc R U
H39B H 0.2099 0.4356 -0.2165 0.041 Uiso 1 1 calc R U
C40 C 0.317(5) 0.430(4) -0.130(4) 0.057(17) Uiso 1 1 d . .
H40A H 0.2947 0.3644 -0.1552 0.068 Uiso 1 1 calc R U
H40B H 0.3919 0.4481 -0.1307 0.068 Uiso 1 1 calc R U
C41 C 0.284(4) 0.461(3) -0.049(3) 0.026(12) Uiso 1 1 d . .
C42 C 0.328(4) 0.431(4) 0.017(4) 0.044(15) Uiso 1 1 d . .
C43 C 0.322(4) 0.345(3) -0.003(3) 0.030(12) Uiso 1 1 d . .
H43A H 0.2947 0.3006 -0.0525 0.036 Uiso 1 1 calc R U
C44 C 0.367(4) 0.331(3) 0.066(3) 0.029(12) Uiso 1 1 d . .
S6 S 0.4069(10) 0.4292(10) 0.1464(10) 0.043(4) Uani 1 1 d . .
C45 C 0.369(4) 0.490(3) 0.094(3) 0.038(14) Uiso 1 1 d . .
C46 C 0.390(5) 0.583(4) 0.126(4) 0.051(16) Uiso 1 1 d . .
H46A H 0.4191 0.6031 0.1815 0.076 Uiso 1 1 calc R U
H46B H 0.4400 0.6081 0.0945 0.076 Uiso 1 1 calc R U
H46C H 0.3268 0.6045 0.1237 0.076 Uiso 1 1 calc R U
C47 C 0.375(4) 0.238(3) 0.068(3) 0.035(13) Uiso 1 1 d . .
N7 N 0.303(3) 0.170(2) 0.055(2) 0.022(9) Uiso 1 1 d . .
C48 C 0.352(4) 0.109(4) 0.066(3) 0.043(15) Uiso 1 1 d . .
H48A H 0.3199 0.0497 0.0618 0.052 Uiso 1 1 calc R U
C49 C 0.449(5) 0.143(4) 0.084(4) 0.048(16) Uiso 1 1 d . .
H49A H 0.4989 0.1123 0.0940 0.058 Uiso 1 1 calc R U
N8 N 0.469(3) 0.225(3) 0.085(3) 0.036(11) Uiso 1 1 d . .
C50 C 0.566(4) 0.286(3) 0.103(3) 0.037(13) Uiso 1 1 d . .
H50A H 0.5580 0.3432 0.0991 0.055 Uiso 1 1 calc R U
H50B H 0.5935 0.2953 0.1573 0.055 Uiso 1 1 calc R U
H50C H 0.6143 0.2617 0.0647 0.055 Uiso 1 1 calc R U
Pt4 Pt 0.15195(14) 0.15828(14) 0.02783(12) 0.0302(6) Uani 1 1 d . .
Cl7 Cl 0.1745(9) 0.1020(10) -0.1085(9) 0.044(4) Uani 1 1 d . .
Cl8 Cl 0.1356(11) 0.2126(12) 0.1636(10) 0.059(4) Uani 1 1 d . .
S7 S 0.5066(9) 0.8425(9) 0.1454(8) 0.032(3) Uani 1 1 d . .
O3 O 0.514(3) 0.768(2) 0.078(2) 0.045(10) Uiso 1 1 d . .
C51 C 0.594(5) 0.847(4) 0.227(4) 0.050(16) Uiso 1 1 d . .
H51A H 0.5900 0.8979 0.2747 0.074 Uiso 1 1 calc R U
H51B H 0.5740 0.7915 0.2400 0.074 Uiso 1 1 calc R U
H51C H 0.6642 0.8524 0.2115 0.074 Uiso 1 1 calc R U
C52 C 0.563(5) 0.936(4) 0.130(4) 0.055(17) Uiso 1 1 d . .
H52A H 0.5583 0.9878 0.1769 0.082 Uiso 1 1 calc R U
H52B H 0.6359 0.9358 0.1223 0.082 Uiso 1 1 calc R U
H52C H 0.5294 0.9401 0.0827 0.082 Uiso 1 1 calc R U
S8 S -0.0107(9) 0.1517(9) -0.0049(8) 0.033(3) Uani 1 1 d . .
O4 O -0.025(3) 0.223(2) -0.037(2) 0.037(9) Uiso 1 1 d . .
C53 C -0.075(5) 0.051(4) -0.068(4) 0.047(15) Uiso 1 1 d . .
H53A H -0.0658 0.0045 -0.0466 0.071 Uiso 1 1 calc R U
H53B H -0.1481 0.0515 -0.0730 0.071 Uiso 1 1 calc R U
H53C H -0.0479 0.0397 -0.1205 0.071 Uiso 1 1 calc R U
C54 C -0.091(5) 0.160(4) 0.070(4) 0.059(17) Uiso 1 1 d . .
H54A H -0.0861 0.1142 0.0946 0.088 Uiso 1 1 calc R U
H54B H -0.0717 0.2191 0.1112 0.088 Uiso 1 1 calc R U
H54C H -0.1621 0.1498 0.0483 0.088 Uiso 1 1 calc R U

loop_
_atom_site_aniso_label
_atom_site_aniso_U_11
_atom_site_aniso_U_22
_atom_site_aniso_U_33
_atom_site_aniso_U_23
_atom_site_aniso_U_13
_atom_site_aniso_U_12
Pt1 0.0234(12) 0.0502(14) 0.0289(13) 0.0194(11) 0.0071(9) 0.0139(10)
Cl1 0.025(8) 0.102(13) 0.046(10) 0.023(9) -0.005(7) 0.021(8)
Cl2 0.028(8) 0.069(10) 0.041(9) 0.026(7) 0.007(6) 0.030(7)
S2 0.047(9) 0.044(9) 0.059(11) 0.026(8) 0.013(8) 0.023(7)
Pt2 0.0236(12) 0.0492(14) 0.0299(13) 0.0187(11) 0.0043(9) 0.0128(10)
Cl3 0.044(9) 0.054(9) 0.076(11) 0.035(8) 0.018(8) 0.026(7)
Cl4 0.016(7) 0.085(11) 0.055(10) 0.043(8) 0.007(6) 0.017(7)
S3 0.019(7) 0.057(9) 0.037(9) 0.028(7) 0.008(6) 0.007(6)
S4 0.023(7) 0.051(8) 0.044(9) 0.026(7) 0.005(6) 0.014(6)
Pt3 0.0173(11) 0.0494(14) 0.0300(13) 0.0204(11) 0.0028(9) 0.0095(10)
Cl5 0.034(8) 0.055(9) 0.045(9) 0.021(7) 0.010(7) 0.016(6)
Cl6 0.016(7) 0.092(11) 0.041(9) 0.035(8) -0.006(6) 0.013(7)
S5 0.034(9) 0.060(10) 0.059(11) 0.025(8) 0.011(8) 0.014(7)
S6 0.018(7) 0.061(9) 0.058(10) 0.023(8) 0.001(7) 0.021(7)
Pt4 0.0163(11) 0.0491(14) 0.0314(13) 0.0211(11) 0.0011(9) 0.0086(9)
Cl7 0.012(7) 0.090(11) 0.042(9) 0.030(8) 0.009(6) 0.024(7)
Cl8 0.034(9) 0.099(12) 0.045(10) 0.019(9) 0.017(7) 0.027(8)
S7 0.022(7) 0.053(8) 0.026(8) 0.015(7) -0.001(6) 0.017(6)
S8 0.019(7) 0.051(9) 0.033(8) 0.016(7) 0.004(6) 0.013(6)

loop_
_atom_type_symbol
_atom_type_description
_atom_type_scat_dispersion_real
_atom_type_scat_dispersion_imag
_atom_type_scat_source
C C 0.0040 0.0020 'XDISP Program in WinGX L.Kissel & R.H.Pratt Acta Cryst A46 170 1990'
H H 0.0000 0.0000 'XDISP Program in WinGX L.Kissel & R.H.Pratt Acta Cryst A46 170 1990'
N N 0.0076 0.0040 'XDISP Program in WinGX L.Kissel & R.H.Pratt Acta Cryst A46 170 1990'
O O 0.0132 0.0074 'XDISP Program in WinGX L.Kissel & R.H.Pratt Acta Cryst A46 170 1990'
S S 0.1431 0.1480 'XDISP Program in WinGX L.Kissel & R.H.Pratt Acta Cryst A46 170 1990'
Cl Cl 0.1697 0.1896 'XDISP Program in WinGX L.Kissel & R.H.Pratt Acta Cryst A46 170 1990'
Pt Pt -2.5675 9.6561 'XDISP Program in WinGX L.Kissel & R.H.Pratt Acta Cryst A46 170 1990'

loop_
_geom_angle_atom_site_label_1
_geom_angle_atom_site_label_2
_geom_angle_atom_site_label_3
_geom_angle
N1 Pt1 S3 177.2(12)
N1 Pt1 Cl1 89.0(12)
S3 Pt1 Cl1 93.2(5)
N1 Pt1 Cl2 89.2(12)
S3 Pt1 Cl2 88.6(5)
Cl1 Pt1 Cl2 178.1(5)
C1 N1 C3 107(4)
C1 N1 Pt1 126(3)
C3 N1 Pt1 126(3)
N1 C1 C2 111(4)
N1 C1 H1A 124.5
C2 C1 H1A 124.5
N2 C2 C1 108(4)
N2 C2 H2A 125.8
C1 C2 H2A 125.8
C2 N2 C3 103(4)
C2 N2 C4 130(4)
C3 N2 C4 126(4)
N1 C3 N2 110(4)
N1 C3 C5 126(4)
N2 C3 C5 124(4)
N2 C4 H4A 109.5
N2 C4 H4B 109.5
H4A C4 H4B 109.5
N2 C4 H4C 109.5
H4A C4 H4C 109.5
H4B C4 H4C 109.5
C6 C5 C3 125(5)
C6 C5 S1 116(3)
C3 C5 S1 119(4)
C5 S1 C8 89(3)
C5 C6 C7 109(4)
C5 C6 H6A 125.3
C7 C6 H6A 125.3
C8 C7 C6 114(4)
C8 C7 C10 124(4)
C6 C7 C10 122(4)
C7 C8 C9 126(5)
C7 C8 S1 111(4)
C9 C8 S1 122(4)
C8 C9 H9A 109.5
C8 C9 H9B 109.5
H9A C9 H9B 109.5
C8 C9 H9C 109.5
H9A C9 H9C 109.5
H9B C9 H9C 109.5
C14 C10 C11 110(4)
C14 C10 C7 123(5)
C11 C10 C7 125(4)
C12 C11 C10 109(4)
C12 C11 H11C 110.0
C10 C11 H11C 110.0
C12 C11 H11D 110.0
C10 C11 H11D 110.0
H11C C11 H11D 108.4
C11 C12 C13 102(5)
C11 C12 H12B 111.3
C13 C12 H12B 111.3
C11 C12 H12C 111.3
C13 C12 H12C 111.3
H12B C12 H12C 109.2
C14 C13 C12 107(4)
C14 C13 H13A 110.3
C12 C13 H13A 110.3
C14 C13 H13B 110.3
C12 C13 H13B 110.3
H13A C13 H13B 108.6
C10 C14 C13 110(4)
C10 C14 C15 125(5)
C13 C14 C15 124(5)
C18 C15 C16 114(4)
C18 C15 C14 125(5)
C16 C15 C14 120(5)
C17 C16 C15 112(5)
C17 C16 H16A 124.1
C15 C16 H16A 124.1
C16 C17 C20 131(5)
C16 C17 S2 112(4)
C20 C17 S2 116(4)
C18 S2 C17 93(2)
C15 C18 C19 131(5)
C15 C18 S2 109(4)
C19 C18 S2 121(4)
C18 C19 H19A 109.5
C18 C19 H19B 109.5
H19A C19 H19B 109.5
C18 C19 H19C 109.5
H19A C19 H19C 109.5
H19B C19 H19C 109.5
N3 C20 N4 107(4)
N3 C20 C17 126(4)
N4 C20 C17 127(4)
C21 N3 C20 112(5)
C21 N3 Pt2 124(4)
C20 N3 Pt2 124(3)
N3 C21 C22 103(5)
N3 C21 H21A 128.6
C22 C21 H21A 128.6
N4 C22 C21 110(4)
N4 C22 H22F 125.1
C21 C22 H22F 125.1
C22 N4 C20 109(4)
C22 N4 C23 131(4)
C20 N4 C23 119(4)
N4 C23 H23A 109.5
N4 C23 H23B 109.5
H23A C23 H23B 109.5
N4 C23 H23C 109.5
H23A C23 H23C 109.5
H23B C23 H23C 109.5
N3 Pt2 S4 176.2(13)
N3 Pt2 Cl3 88.0(13)
S4 Pt2 Cl3 94.1(5)
N3 Pt2 Cl4 89.6(13)
S4 Pt2 Cl4 88.4(5)
Cl3 Pt2 Cl4 176.2(5)
O1 S3 C24 114(2)
O1 S3 C25 107(2)
C24 S3 C25 95(3)
O1 S3 Pt1 115.2(15)
C24 S3 Pt1 108.9(18)
C25 S3 Pt1 115(2)
S3 C24 H24A 109.5
S3 C24 H24B 109.5
H24A C24 H24B 109.5
S3 C24 H24C 109.5
H24A C24 H24C 109.5
H24B C24 H24C 109.5
S3 C25 H25C 109.5
S3 C25 H25D 109.5
H25C C25 H25D 109.5
S3 C25 H25E 109.5
H25C C25 H25E 109.5
H25D C25 H25E 109.5
O2 S4 C27 111(3)
O2 S4 C26 108(3)
C27 S4 C26 98(3)
O2 S4 Pt2 112.4(16)
C27 S4 Pt2 113(2)
C26 S4 Pt2 113(2)
S4 C26 H26A 109.5
S4 C26 H26B 109.5
H26A C26 H26B 109.5
S4 C26 H26C 109.5
H26A C26 H26C 109.5
H26B C26 H26C 109.5
S4 C27 H27A 109.5
S4 C27 H27B 109.5
H27A C27 H27B 109.5
S4 C27 H27C 109.5
H27A C27 H27C 109.5
H27B C27 H27C 109.5
N5 Pt3 S7 175.2(12)
N5 Pt3 Cl6 88.4(12)
S7 Pt3 Cl6 94.9(5)
N5 Pt3 Cl5 89.4(12)
S7 Pt3 Cl5 87.4(5)
Cl6 Pt3 Cl5 176.9(5)
C30 N5 C28 111(4)
C30 N5 Pt3 123(3)
C28 N5 Pt3 126(3)
N5 C28 C29 107(4)
N5 C28 H28A 126.3
C29 C28 H28A 126.3
N6 C29 C28 111(5)
N6 C29 H29A 124.4
C28 C29 H29A 124.4
C29 N6 C31 136(5)
C29 N6 C30 105(4)
C31 N6 C30 118(4)
N5 C30 C32 134(5)
N5 C30 N6 105(4)
C32 C30 N6 121(4)
N6 C31 H31A 109.5
N6 C31 H31B 109.5
H31A C31 H31B 109.5
N6 C31 H31C 109.5
H31A C31 H31C 109.5
H31B C31 H31C 109.5
C33 C32 C30 118(5)
C33 C32 S5 117(4)
C30 C32 S5 125(4)
C32 S5 C35 93(3)
C32 C33 C34 108(5)
C32 C33 H33A 126.0
C34 C33 H33A 126.0
C35 C34 C33 115(5)
C35 C34 C37 123(5)
C33 C34 C37 121(4)
C34 C35 C36 132(5)
C34 C35 S5 106(4)
C36 C35 S5 121(4)
C35 C36 H36A 109.5
C35 C36 H36B 109.5
H36A C36 H36B 109.5
C35 C36 H36C 109.5
H36A C36 H36C 109.5
H36B C36 H36C 109.5
C41 C37 C34 127(5)
C41 C37 C38 112(5)
C34 C37 C38 121(5)
C37 C38 C39 102(5)
C37 C38 H38A 111.3
C39 C38 H38A 111.3
C37 C38 H38B 111.3
C39 C38 H38B 111.3
H38A C38 H38B 109.2
C38 C39 C40 110(5)
C38 C39 H39A 109.6
C40 C39 H39A 109.6
C38 C39 H39B 109.6
C40 C39 H39B 109.6
H39A C39 H39B 108.1
C41 C40 C39 101(5)
C41 C40 H40A 111.6
C39 C40 H40A 111.6
C41 C40 H40B 111.6
C39 C40 H40B 111.6
H40A C40 H40B 109.4
C37 C41 C40 114(5)
C37 C41 C42 126(5)
C40 C41 C42 120(5)
C43 C42 C45 121(5)
C43 C42 C41 115(5)
C45 C42 C41 124(5)
C42 C43 C44 106(5)
C42 C43 H43A 126.8
C44 C43 H43A 126.8
C43 C44 C47 124(4)
C43 C44 S6 113(3)
C47 C44 S6 124(4)
C45 S6 C44 91(3)
C42 C45 C46 131(5)
C42 C45 S6 109(4)
C46 C45 S6 121(4)
C45 C46 H46A 109.5
C45 C46 H46B 109.5
H46A C46 H46B 109.5
C45 C46 H46C 109.5
H46A C46 H46C 109.5
H46B C46 H46C 109.5
N7 C47 N8 114(4)
N7 C47 C44 127(5)
N8 C47 C44 119(4)
C47 N7 C48 103(4)
C47 N7 Pt4 128(3)
C48 N7 Pt4 130(3)
C49 C48 N7 110(5)
C49 C48 H48A 124.8
N7 C48 H48A 124.8
C48 C49 N8 110(6)
C48 C49 H49A 125.1
N8 C49 H49A 125.1
C49 N8 C47 103(4)
C49 N8 C50 128(5)
C47 N8 C50 129(4)
N8 C50 H50A 109.5
N8 C50 H50B 109.5
H50A C50 H50B 109.5
N8 C50 H50C 109.5
H50A C50 H50C 109.5
H50B C50 H50C 109.5
N7 Pt4 S8 176.9(11)
N7 Pt4 Cl8 87.6(11)
S8 Pt4 Cl8 93.6(5)
N7 Pt4 Cl7 90.3(11)
S8 Pt4 Cl7 88.5(5)
Cl8 Pt4 Cl7 177.8(5)
O3 S7 C52 110(3)
O3 S7 C51 108(3)
C52 S7 C51 100(3)
O3 S7 Pt3 113.8(17)
C52 S7 Pt3 111(2)
C51 S7 Pt3 113(2)
S7 C51 H51A 109.5
S7 C51 H51B 109.5
H51A C51 H51B 109.5
S7 C51 H51C 109.5
H51A C51 H51C 109.5
H51B C51 H51C 109.5
S7 C52 H52A 109.5
S7 C52 H52B 109.5
H52A C52 H52B 109.5
S7 C52 H52C 109.5
H52A C52 H52C 109.5
H52B C52 H52C 109.5
O4 S8 C53 109(3)
O4 S8 C54 105(3)
C53 S8 C54 97(3)
O4 S8 Pt4 113.0(15)
C53 S8 Pt4 115(2)
C54 S8 Pt4 116(2)
S8 C53 H53A 109.5
S8 C53 H53B 109.5
H53A C53 H53B 109.5
S8 C53 H53C 109.5
H53A C53 H53C 109.5
H53B C53 H53C 109.5
S8 C54 H54A 109.5
S8 C54 H54B 109.5
H54A C54 H54B 109.5
S8 C54 H54C 109.5
H54A C54 H54C 109.5
H54B C54 H54C 109.5

loop_
_geom_bond_atom_site_label_1
_geom_bond_atom_site_label_2
_geom_bond_distance
Pt1 N1 2.00(4)
Pt1 S3 2.223(13)
Pt1 Cl1 2.286(16)
Pt1 Cl2 2.320(14)
N1 C1 1.29(6)
N1 C3 1.37(6)
C1 C2 1.38(7)
C1 H1A 0.9500
C2 N2 1.38(6)
C2 H2A 0.9500
N2 C3 1.41(7)
N2 C4 1.42(6)
C3 C5 1.53(4)
C4 H4A 0.9800
C4 H4B 0.9800
C4 H4C 0.9800
C5 C6 1.31(7)
C5 S1 1.70(5)
S1 C8 1.73(6)
C6 C7 1.43(6)
C6 H6A 0.9500
C7 C8 1.35(7)
C7 C10 1.53(4)
C8 C9 1.42(7)
C9 H9A 0.9800
C9 H9B 0.9800
C9 H9C 0.9800
C10 C14 1.37(8)
C10 C11 1.51(8)
C11 C12 1.45(8)
C11 H11C 0.9900
C11 H11D 0.9900
C12 C13 1.63(8)
C12 H12B 0.9900
C12 H12C 0.9900
C13 C14 1.43(8)
C13 H13A 0.9900
C13 H13B 0.9900
C14 C15 1.53(4)
C15 C18 1.38(7)
C15 C16 1.45(7)
C16 C17 1.27(7)
C16 H16A 0.9500
C17 C20 1.53(4)
C17 S2 1.75(5)
S2 C18 1.69(5)
C18 C19 1.43(7)
C19 H19A 0.9800
C19 H19B 0.9800
C19 H19C 0.9800
C20 N3 1.32(6)
C20 N4 1.39(6)
N3 C21 1.31(7)
N3 Pt2 2.05(5)
C21 C22 1.46(8)
C21 H21A 0.9500
C22 N4 1.25(5)
C22 H22F 0.9500
N4 C23 1.52(7)
C23 H23A 0.9800
C23 H23B 0.9800
C23 H23C 0.9800
Pt2 S4 2.223(13)
Pt2 Cl3 2.281(16)
Pt2 Cl4 2.325(14)
S3 O1 1.46(4)
S3 C24 1.72(5)
S3 C25 1.75(6)
C24 H24A 0.9800
C24 H24B 0.9800
C24 H24C 0.9800
C25 H25C 0.9800
C25 H25D 0.9800
C25 H25E 0.9800
S4 O2 1.46(4)
S4 C27 1.75(6)
S4 C26 1.78(7)
C26 H26A 0.9800
C26 H26B 0.9800
C26 H26C 0.9800
C27 H27A 0.9800
C27 H27B 0.9800
C27 H27C 0.9800
Pt3 N5 2.01(4)
Pt3 S7 2.236(13)
Pt3 Cl6 2.299(14)
Pt3 Cl5 2.300(15)
N5 C30 1.28(6)
N5 C28 1.34(6)
C28 C29 1.38(7)
C28 H28A 0.9500
C29 N6 1.26(6)
C29 H29A 0.9500
N6 C31 1.48(7)
N6 C30 1.53(7)
C30 C32 1.52(7)
C31 H31A 0.9800
C31 H31B 0.9800
C31 H31C 0.9800
C32 C33 1.36(8)
C32 S5 1.63(6)
S5 C35 1.76(6)
C33 C34 1.43(7)
C33 H33A 0.9500
C34 C35 1.43(8)
C34 C37 1.45(7)
C35 C36 1.45(7)
C36 H36A 0.9800
C36 H36B 0.9800
C36 H36C 0.9800
C37 C41 1.39(7)
C37 C38 1.47(9)
C38 C39 1.53(9)
C38 H38A 0.9900
C38 H38B 0.9900
C39 C40 1.57(8)
C39 H39A 0.9900
C39 H39B 0.9900
C40 C41 1.46(8)
C40 H40A 0.9900
C40 H40B 0.9900
C41 C42 1.56(8)
C42 C43 1.31(7)
C42 C45 1.40(8)
C43 C44 1.45(7)
C43 H43A 0.9500
C44 C47 1.55(7)
C44 S6 1.73(5)
S6 C45 1.70(6)
C45 C46 1.41(7)
C46 H46A 0.9800
C46 H46B 0.9800
C46 H46C 0.9800
C47 N7 1.27(6)
C47 N8 1.36(7)
N7 C48 1.35(7)
N7 Pt4 2.02(4)
C48 C49 1.29(8)
C48 H48A 0.9500
C49 N8 1.30(7)
C49 H49A 0.9500
N8 C50 1.43(7)
C50 H50A 0.9800
C50 H50B 0.9800
C50 H50C 0.9800
Pt4 S8 2.211(12)
Pt4 Cl8 2.310(16)
Pt4 Cl7 2.338(14)
S7 O3 1.42(4)
S7 C52 1.67(6)
S7 C51 1.83(6)
C51 H51A 0.9800
C51 H51B 0.9800
C51 H51C 0.9800
C52 H52A 0.9800
C52 H52B 0.9800
C52 H52C 0.9800
S8 O4 1.50(4)
S8 C53 1.69(6)
S8 C54 1.72(7)
C53 H53A 0.9800
C53 H53B 0.9800
C53 H53C 0.9800
C54 H54A 0.9800
C54 H54B 0.9800
C54 H54C 0.9800
